data_7133085
loop_
_publ_author_name
'M&#xf6;bs, Jakob'
'Tomori, Ajna'
'Heine, Johanna'

_publ_section_title
;
 Formation of iminium ions during the processing of metal halide
 perovskites.
;
_journal_issue 51
_journal_name_full 'Chemical communications (Cambridge, England)'
_journal_page_first 6488
_journal_page_last 6491
_journal_paper_doi 10.1039/d4cc01735h
_journal_volume 60
_journal_year 2024
_chemical_formula_moiety 'I3 Pb, C6 N'
_chemical_formula_sum 'C6 I3 N Pb'
_chemical_formula_weight 673.96
_space_group_crystal_system orthorhombic
_space_group_IT_number 62
_space_group_name_Hall '-P 2ac 2n'
_space_group_name_H-M_alt 'P n m a'
_audit_creation_date 2023-11-02
_audit_creation_method
;
Olex2 1.5
(compiled 2023.08.24 svn.re1ec1418 for OlexSys, GUI svn.r6817)
;
_audit_update_record
;
2024-04-06 deposited with the CCDC.	2024-05-24 downloaded from the CCDC.
;
_cell_angle_alpha 90
_cell_angle_beta 90
_cell_angle_gamma 90
_cell_formula_units_Z 4
_cell_length_a 7.8521(4)
_cell_length_b 11.3081(8)
_cell_length_c 15.9901(9)
_cell_measurement_reflns_used 4452
_cell_measurement_temperature 230
_cell_measurement_theta_max 31.58
_cell_measurement_theta_min 2.55
_cell_volume 1419.80(15)
_computing_cell_refinement
;
X-Area Recipe 1.37.0.0 (STOE, 2021)
;
_computing_data_collection
;
X-Area Pilatus3_SV 1.31.186.0 (STOE, 2022)
;
_computing_data_reduction
;
X-Area Integrate 2.5.3.0 (STOE, 2021)
X-Area LANA 2.7.5.0 (STOE, 2022)
;
_computing_molecular_graphics 'Olex2 1.5 (Dolomanov et al., 2009)'
_computing_publication_material
;
STOE & Cie GmbH, X-Area, software package for collecting single-crystal or
multi-domain crystal data on STOE area-detector diffractometers, for image 
processing, for the correction and scaling of reflection intensities and 
for outlier rejection, version 2.1, Darmstadt 2022
;
_computing_structure_refinement 'SHELXL 2018/3 (Sheldrick, 2015)'
_diffrn_ambient_temperature 230
_diffrn_detector Pilatus300K
_diffrn_detector_area_resol_mean 5.81
_diffrn_detector_type 'DECTRIS PILATUS 300K'
_diffrn_measured_fraction_theta_full 0.998
_diffrn_measured_fraction_theta_max 0.998
_diffrn_measurement_details
;
 550 frames, detector distance = 70 mm
;
_diffrn_measurement_device 'Eulerian 4-circle diffractometer'
_diffrn_measurement_device_type Stoe_Stadivari_Mo
_diffrn_measurement_method 'rotation method, \w scans'
_diffrn_radiation_collimation '0.5 mm diameter'
_diffrn_radiation_monochromator 'Graded multilayer mirror'
_diffrn_radiation_polarisn_norm 270
_diffrn_radiation_probe x-ray
_diffrn_radiation_type 'Mo K\a'
_diffrn_radiation_wavelength 0.71073
_diffrn_reflns_av_R_equivalents 0.0874
_diffrn_reflns_av_unetI/netI 0.0418
_diffrn_reflns_Laue_measured_fraction_full 0.998
_diffrn_reflns_Laue_measured_fraction_max 0.998
_diffrn_reflns_limit_h_max 10
_diffrn_reflns_limit_h_min -5
_diffrn_reflns_limit_k_max 15
_diffrn_reflns_limit_k_min 0
_diffrn_reflns_limit_l_max 21
_diffrn_reflns_limit_l_min 0
_diffrn_reflns_number 13193
_diffrn_reflns_point_group_measured_fraction_full 0.998
_diffrn_reflns_point_group_measured_fraction_max 0.998
_diffrn_reflns_theta_full 25.242
_diffrn_reflns_theta_max 28.474
_diffrn_reflns_theta_min 2.548
_diffrn_source 'GeniX Mo'
_diffrn_source_current 1.00
_diffrn_source_power 0.050
_diffrn_source_voltage 50
_diffrn_standards_number 0
_exptl_absorpt_coefficient_mu 18.363
_exptl_absorpt_correction_T_max 1.0000
_exptl_absorpt_correction_T_min 1.0000
_exptl_absorpt_correction_type multi-scan
_exptl_absorpt_process_details
;
STOE LANA, absorption correction by scaling of reflection intensities.
J. Koziskova, F. Hahn, J. Richter, J. Kozisek, "Comparison of different
absorption corrections on the model structure of tetrakis(\m~2~-acetato)-
diaqua-di-copper(II)", Acta Chimica Slovaca, vol. 9, no. 2, 2016, pp. 136 - 140.
Afterwards a spherical absorption correction was performed within STOE LANA.
;
_exptl_crystal_colour 'clear colourless'
_exptl_crystal_colour_lustre clear
_exptl_crystal_colour_primary colourless
_exptl_crystal_density_diffrn 3.153
_exptl_crystal_density_method 'not measured'
_exptl_crystal_description needle
_exptl_crystal_F_000 1136
_exptl_crystal_size_max 0.09
_exptl_crystal_size_mid 0.035
_exptl_crystal_size_min 0.022
_exptl_crystal_size_rad 0.034
_refine_diff_density_max 1.423
_refine_diff_density_min -2.326
_refine_diff_density_rms 0.311
_refine_ls_extinction_method none
_refine_ls_goodness_of_fit_ref 1.003
_refine_ls_hydrogen_treatment undef
_refine_ls_matrix_type full
_refine_ls_number_parameters 57
_refine_ls_number_reflns 1887
_refine_ls_number_restraints 0
_refine_ls_restrained_S_all 1.003
_refine_ls_R_factor_all 0.0740
_refine_ls_R_factor_gt 0.0421
_refine_ls_shift/su_max 0.000
_refine_ls_shift/su_mean 0.000
_refine_ls_structure_factor_coef Fsqd
_refine_ls_weighting_details 'w=1/[\s^2^(Fo^2^)+(0.0676P)^2^] where P=(Fo^2^+2Fc^2^)/3'
_refine_ls_weighting_scheme calc
_refine_ls_wR_factor_gt 0.1084
_refine_ls_wR_factor_ref 0.1181
_reflns_Friedel_coverage 0.000
_reflns_number_gt 1242
_reflns_number_total 1887
_reflns_threshold_expression 'I > 2\s(I)'
_cod_data_source_file d4cc01735h2.cif
_cod_data_source_block jmx175_62_fcf
_cod_depositor_comments 'Adding full bibliography for 7133085--7133088.cif.'
_cod_database_code 7133085
_shelx_shelxl_version_number 2018/3
_shelx_space_group_comment
;
The symmetry employed for this shelxl refinement is uniquely defined
by the following loop, which should always be used as a source of
symmetry information in preference to the above space-group names.
They are only intended as comments.
;
_shelx_estimated_absorpt_t_max 0.688
_shelx_estimated_absorpt_t_min 0.289
_olex2_refinement_description
;
1. Others
 Fixed Sof: N1(0.5) C3(0.5)
;
_olex2_submission_special_instructions 'No special instructions were received'
_stoe_detector_distance '70.0 mm'
_stoe_detector_pixelsize_x '0.172 mm'
_stoe_detector_pixelsize_y '0.172 mm'
_stoe_detector_size_x '8.4 cm'
_stoe_detector_size_y '10.6 cm'
_stoe_evaluation_integration_a 6.0
_stoe_evaluation_integration_b 1.5
_stoe_evaluation_integration_ems 0.012
_stoe_evaluation_lana_bis_l_even_max -
_stoe_evaluation_lana_bis_l_odd_max -
_stoe_evaluation_lana_bos_l_even_max 8
_stoe_evaluation_lana_bos_l_odd_max 5
_stoe_evaluation_lana_completeness 97.6
_stoe_evaluation_lana_dxs_max_order -
_stoe_evaluation_lana_dys_max_order -
_stoe_evaluation_lana_fs_max_order 3
_stoe_evaluation_lana_max_2theta_available 64.9
_stoe_evaluation_lana_max_2theta_desired 64.9
_stoe_evaluation_lana_mean_redundancy 3.5
_stoe_evaluation_lana_number_refls_after_or 21694
_stoe_evaluation_lana_number_refls_outliers 4739
_stoe_evaluation_lana_number_refls_total 26433
_stoe_evaluation_lana_number_refls_unique 6153
_stoe_evaluation_lana_number_refls_written 26475
_stoe_evaluation_lana_or_c1 0.035
_stoe_evaluation_lana_or_c2 0
_stoe_evaluation_lana_or_c3 0
_stoe_evaluation_lana_or_c4 0.7
_stoe_evaluation_lana_point_group mmm
_stoe_evaluation_lana_table
;
#----------------------------------------------------------------------------
2Theta           7.8   14.6   21.4   28.2   35.0   41.8   48.6   55.4   62.2
#----------------------------------------------------------------------------
<Resolution>    4.65   2.71   1.88   1.44   1.17   0.99   0.86   0.77   0.70
N(total)         192    691   1429   1691   3819   4800   5467   5964   2380
<Redundancy>     3.9    4.2    4.1    3.1    4.5    4.3    3.9    3.4    2.0
Complet. [%%]   100.0  100.0  100.0  100.0  100.0  100.0  100.0  100.0   89.9
<I/sigma>       49.2   53.3   25.2   22.1    9.0    6.3    3.1    1.7    0.8
R(int)         0.039  0.023  0.030  0.037  0.055  0.071  0.129  0.205  0.325
#----------------------------------------------------------------------------
;
_stoe_measurement_identifier jmx175
_stoe_measurement_max_exposure_per_frame '150.0 s'
_stoe_measurement_mean_exposure_per_frame '150.0 s'
_stoe_measurement_min_exposure_per_frame '150.0 s'
_stoe_measurement_total_exposure_time '22.9 h'
_stoe_measurement_total_frame_number 550
_stoe_measurement_total_run_number 8
_stoe_measurement_tube_power '50.0 W'

loop_
_space_group_symop_operation_xyz
'x, y, z'
'-x+1/2, -y, z+1/2'
'-x, y+1/2, -z'
'x+1/2, -y+1/2, -z+1/2'
'-x, -y, -z'
'x-1/2, y, -z-1/2'
'x, -y-1/2, z'
'-x-1/2, y-1/2, z-1/2'

loop_
_atom_site_label
_atom_site_type_symbol
_atom_site_fract_x
_atom_site_fract_y
_atom_site_fract_z
_atom_site_U_iso_or_equiv
_atom_site_adp_type
_atom_site_occupancy
_atom_site_site_symmetry_order
_atom_site_calc_flag
_atom_site_refinement_flags_posn
_atom_site_refinement_flags_adp
_atom_site_refinement_flags_occupancy
_atom_site_disorder_assembly
_atom_site_disorder_group
Pb1 Pb 0.57308(6) 0.250000 0.25067(4) 0.03050(17) Uani 1 2 d S T P . .
I1 I 0.32071(8) 0.44550(6) 0.16800(4) 0.0368(2) Uani 1 1 d . . . . .
I2 I 0.32757(13) 0.250000 0.40864(6) 0.0350(2) Uani 1 2 d S T P . .
C1 C 0.538(2) 0.750000 0.2742(11) 0.049(4) Uani 1 2 d S T P . .
C5 C 0.095(2) 0.750000 0.4555(12) 0.048(4) Uani 1 2 d S T P . .
C2 C 0.547(2) 0.750000 0.3691(11) 0.048(4) Uani 1 2 d S T P . .
C4 C 0.313(2) 0.5804(12) 0.4126(8) 0.062(4) Uani 1 1 d . . . . .
N1 N 0.259(2) 0.7057(14) 0.4231(10) 0.030(4) Uiso 0.5 1 d . . P A 1
C3 C 0.371(3) 0.7170(18) 0.4052(13) 0.040(5) Uiso 0.5 1 d . . P A 1

loop_
_atom_site_aniso_label
_atom_site_aniso_U_11
_atom_site_aniso_U_22
_atom_site_aniso_U_33
_atom_site_aniso_U_23
_atom_site_aniso_U_13
_atom_site_aniso_U_12
Pb1 0.0209(2) 0.0359(3) 0.0347(3) 0.000 0.0003(2) 0.000
I1 0.0334(4) 0.0339(4) 0.0432(4) 0.0065(3) -0.0010(3) 0.0000(3)
I2 0.0344(5) 0.0414(5) 0.0292(4) 0.000 0.0011(4) 0.000
C1 0.032(8) 0.071(13) 0.045(9) 0.000 0.002(8) 0.000
C5 0.034(9) 0.053(11) 0.056(11) 0.000 -0.006(8) 0.000
C2 0.037(9) 0.061(12) 0.045(10) 0.000 0.000(8) 0.000
C4 0.088(11) 0.045(7) 0.052(8) -0.016(6) 0.005(8) -0.002(7)

loop_
_atom_type_symbol
_atom_type_description
_atom_type_scat_dispersion_real
_atom_type_scat_dispersion_imag
_atom_type_scat_source
C C 0.0033 0.0016 'International Tables Vol C Tables 4.2.6.8 and 6.1.1.4'
I I -0.4742 1.8119 'International Tables Vol C Tables 4.2.6.8 and 6.1.1.4'
N N 0.0061 0.0033 'International Tables Vol C Tables 4.2.6.8 and 6.1.1.4'
Pb Pb -3.3944 10.1111 'International Tables Vol C Tables 4.2.6.8 and 6.1.1.4'

loop_
_geom_angle_atom_site_label_1
_geom_angle_atom_site_label_2
_geom_angle_atom_site_label_3
_geom_angle
_geom_angle_site_symmetry_1
_geom_angle_site_symmetry_3
_geom_angle_publ_flag
I1 Pb1 I1 86.76(3) 6_656 4 ?
I1 Pb1 I1 93.75(2) 6_656 . ?
I1 Pb1 I1 179.48(2) 4 . ?
I1 Pb1 I1 93.75(2) 4 7_565 ?
I1 Pb1 I1 179.48(2) 6_656 7_565 ?
I1 Pb1 I1 85.73(3) . 7_565 ?
I1 Pb1 I2 86.85(2) 6_656 6_656 ?
I1 Pb1 I2 86.85(2) 4 6_656 ?
I2 Pb1 I1 92.60(2) . 4 ?
I2 Pb1 I1 87.33(2) . 7_565 ?
I2 Pb1 I1 93.23(2) 6_656 . ?
I2 Pb1 I1 87.33(2) . . ?
I2 Pb1 I1 92.60(2) . 6_656 ?
I2 Pb1 I1 93.23(2) 6_656 7_565 ?
I2 Pb1 I2 179.24(4) . 6_656 ?
Pb1 I1 Pb1 74.738(15) 6_556 . ?
Pb1 I2 Pb1 75.46(2) . 6_556 ?
N1 C5 N1 39.8(13) 7_575 . ?
C1 C2 C3 109.5(15) . . ?
C1 C2 C3 109.5(15) . 7_575 ?
C3 C2 C3 28.1(16) . 7_575 ?
N1 C4 C3 34.9(9) . . ?
C5 N1 C4 127.8(14) . . ?
C3 N1 C5 116.8(14) 7_575 . ?
C3 N1 C4 115.3(16) 7_575 . ?
C2 C3 C4 120.9(15) . . ?
N1 C3 C2 122.6(16) 7_575 . ?
N1 C3 C4 116.2(17) 7_575 . ?

loop_
_geom_bond_atom_site_label_1
_geom_bond_atom_site_label_2
_geom_bond_distance
_geom_bond_site_symmetry_2
_geom_bond_publ_flag
Pb1 I1 3.2187(8) 6_656 ?
Pb1 I1 3.2187(8) 4 ?
Pb1 I1 3.2499(8) . ?
Pb1 I1 3.2499(8) 7_565 ?
Pb1 I2 3.1775(11) . ?
Pb1 I2 3.2375(12) 6_656 ?
C1 C2 1.52(2) . ?
C5 N1 1.47(2) 7_575 ?
C5 N1 1.47(2) . ?
C2 C3 1.54(3) . ?
C2 C3 1.54(3) 7_575 ?
C4 N1 1.49(2) . ?
C4 C3 1.62(2) . ?
N1 C3 1.28(2) 7_575 ?

loop_
_geom_torsion_atom_site_label_1
_geom_torsion_atom_site_label_2
_geom_torsion_atom_site_label_3
_geom_torsion_atom_site_label_4
_geom_torsion
_geom_torsion_site_symmetry_1
_geom_torsion_site_symmetry_2
_geom_torsion_site_symmetry_3
_geom_torsion_site_symmetry_4
_geom_torsion_publ_flag
C1 C2 C3 C4 82.1(16) . . . . ?
C1 C2 C3 N1 -91(2) . . . 7_575 ?
N1 C5 N1 C4 179.8(13) 7_575 . . . ?
N1 C5 N1 C3 3.3(19) 7_575 . . 7_575 ?
N1 C4 C3 C2 -174(3) . . . . ?
N1 C4 C3 N1 -1.0(6) . . . 7_575 ?
C3 C2 C3 C4 177.2(13) 7_575 . . . ?
C3 C2 C3 N1 4(2) 7_575 . . 7_575 ?
C3 C4 N1 C5 -176(3) . . . . ?
C3 C4 N1 C3 0.7(5) . . . 7_575 ?
